data_7002775
loop_
_publ_author_name
'Crimmin, Mark R.'
'Barrett, Anthony G. M.'
'Hill, Michael S.'
'MacDougall, Dugald J.'
'Mahon, Mary F.'
'Procopiou, Panayiotis A.'

_publ_section_title
;
 \b-Diketiminate C--H activation with heavier group 2 alkyls
;
_journal_issue 44
_journal_name_full 'Dalton Transactions'
_journal_page_first 9715
_journal_page_last 9717
_journal_paper_doi 10.1039/b917466b
_journal_year 2009
_chemical_formula_sum 'C78 H108 Ba2 N4 O2'
_chemical_formula_weight 1408.36
_chemical_name_systematic
;
?
;
_space_group_IT_number 14
_symmetry_cell_setting monoclinic
_symmetry_space_group_name_Hall '-P 2ybc'
_symmetry_space_group_name_H-M 'P 1 21/c 1'
_atom_sites_solution_hydrogens geom
_atom_sites_solution_primary direct
_atom_sites_solution_secondary difmap
_audit_creation_method SHELXL-97
_cell_angle_alpha 90.00
_cell_angle_beta 114.635(1)
_cell_angle_gamma 90.00
_cell_formula_units_Z 2
_cell_length_a 12.7330(2)
_cell_length_b 24.2770(3)
_cell_length_c 13.0420(2)
_cell_measurement_reflns_used 156903
_cell_measurement_temperature 150(2)
_cell_measurement_theta_max 30.034
_cell_measurement_theta_min 2.910
_cell_volume 3664.59(10)
_computing_cell_refinement 'HKL Scalepack (Otwinowski & Minor 1997)'
_computing_data_collection 'Collect (Bruker AXS BV, 1997-2004)'
_computing_data_reduction 'Denzo & Scalepack (Otwinowski & Minor, 1997)'
_computing_molecular_graphics 'ORTEX (P.McArdle, 1995)'
_computing_publication_material 'SHELXL-97/2 (Sheldrick,1997)'
_computing_structure_refinement 'SHELXL-97 (Sheldrick, 1997)'
_computing_structure_solution 'SHELXS-97 (Sheldrick, 1990)'
_diffrn_ambient_temperature 150(2)
_diffrn_measured_fraction_theta_full 0.983
_diffrn_measured_fraction_theta_max 0.983
_diffrn_measurement_device_type '95mm CCD camera on \k-goniostat'
_diffrn_measurement_method CCD
_diffrn_radiation_monochromator graphite
_diffrn_radiation_source 'fine-focus sealed tube'
_diffrn_radiation_type MoK\a
_diffrn_radiation_wavelength 0.71073
_diffrn_reflns_av_R_equivalents 0.0454
_diffrn_reflns_av_sigmaI/netI 0.0380
_diffrn_reflns_limit_h_max 17
_diffrn_reflns_limit_h_min -17
_diffrn_reflns_limit_k_max 34
_diffrn_reflns_limit_k_min -34
_diffrn_reflns_limit_l_max 18
_diffrn_reflns_limit_l_min -18
_diffrn_reflns_number 62937
_diffrn_reflns_theta_full 30.06
_diffrn_reflns_theta_max 30.06
_diffrn_reflns_theta_min 3.76
_exptl_absorpt_coefficient_mu 1.114
_exptl_absorpt_correction_T_max 0.72
_exptl_absorpt_correction_T_min 0.66
_exptl_absorpt_correction_type multi-scan
_exptl_absorpt_process_details
;
multi-scan from symmetry-related measurements
Sortav (Blessing 1995)
;
_exptl_crystal_colour Colourless
_exptl_crystal_density_diffrn 1.276
_exptl_crystal_density_method 'not measured'
_exptl_crystal_description Block
_exptl_crystal_F_000 1464
_exptl_crystal_size_max 0.25
_exptl_crystal_size_mid 0.20
_exptl_crystal_size_min 0.20
_refine_diff_density_max 1.139
_refine_diff_density_min -0.632
_refine_diff_density_rms 0.074
_refine_ls_extinction_method none
_refine_ls_goodness_of_fit_ref 1.063
_refine_ls_hydrogen_treatment mixed
_refine_ls_matrix_type full
_refine_ls_number_parameters 416
_refine_ls_number_reflns 10568
_refine_ls_number_restraints 5
_refine_ls_restrained_S_all 1.063
_refine_ls_R_factor_all 0.0498
_refine_ls_R_factor_gt 0.0326
_refine_ls_shift/su_max 0.003
_refine_ls_shift/su_mean 0.000
_refine_ls_structure_factor_coef Fsqd
_refine_ls_weighting_details 'calc w=1/[\s^2^(Fo^2^)+(0.0192P)^2^+3.2370P] where P=(Fo^2^+2Fc^2^)/3'
_refine_ls_weighting_scheme calc
_refine_ls_wR_factor_gt 0.0660
_refine_ls_wR_factor_ref 0.0723
_reflns_number_gt 8426
_reflns_number_total 10568
_reflns_threshold_expression >2sigma(I)
_cod_data_source_file b917466b.txt
_cod_data_source_block c:\x-ray\kappa\k08msh68\maxus2\k08msh68
_cod_depositor_comments
;
The following automatic conversions were performed:
'_symmetry_cell_setting' value 'Monoclinic' changed to 'monoclinic'
according to '/home/saulius/struct/CIF-dictionaries/cif_core.dic'
dictionary named 'cif_core.dic' version 2.4.1 from
2010-06-29.

'_exptl_absorpt_correction_type' value 'Multi-Scan' changed
to 'multi-scan' according to
'/home/saulius/struct/CIF-dictionaries/cif_core.dic' dictionary named
'cif_core.dic' version 2.4.1 from 2010-06-29.

Automatic conversion script
Id: cif_fix_enum 1527 2010-12-29 10:47:43Z saulius 
;
_cod_original_cell_volume 3664.59(9)
_cod_original_sg_symbol_H-M P21/c
_cod_database_code 7002775

loop_
_symmetry_equiv_pos_as_xyz
'x, y, z'
'-x, y+1/2, -z+1/2'
'-x, -y, -z'
'x, -y-1/2, z-1/2'

loop_
_atom_site_label
_atom_site_type_symbol
_atom_site_fract_x
_atom_site_fract_y
_atom_site_fract_z
_atom_site_U_iso_or_equiv
_atom_site_adp_type
_atom_site_occupancy
_atom_site_symmetry_multiplicity
_atom_site_calc_flag
_atom_site_refinement_flags
_atom_site_disorder_assembly
_atom_site_disorder_group
Ba1 Ba 0.663322(10) 0.462878(5) 0.594556(10) 0.02377(4) Uani 1 1 d . . .
O1 O 0.74749(18) 0.39689(7) 0.47594(15) 0.0488(5) Uani 1 1 d . . .
N1 N 0.31251(15) 0.43038(7) 0.43918(14) 0.0245(3) Uani 1 1 d . . .
N2 N 0.63612(14) 0.38680(7) 0.73862(13) 0.0232(3) Uani 1 1 d . . .
C1 C 0.44003(19) 0.46808(8) 0.61491(17) 0.0256(4) Uani 1 1 d D . .
C2 C 0.41016(17) 0.42428(8) 0.53675(16) 0.0234(4) Uani 1 1 d . . .
C3 C 0.48212(18) 0.37557(8) 0.55211(17) 0.0245(4) Uani 1 1 d . . .
H3 H 0.4684 0.3550 0.4858 0.029 Uiso 1 1 calc R . .
C4 C 0.56912(18) 0.35508(8) 0.65220(17) 0.0241(4) Uani 1 1 d . . .
C5 C 0.5879(2) 0.29298(8) 0.65778(19) 0.0312(5) Uani 1 1 d . . .
H5A H 0.6709 0.2851 0.6923 0.047 Uiso 1 1 calc R . .
H5B H 0.5534 0.2776 0.5814 0.047 Uiso 1 1 calc R . .
H5C H 0.5514 0.2763 0.7032 0.047 Uiso 1 1 calc R . .
C6 C 0.26411(18) 0.38472(8) 0.36801(17) 0.0278(4) Uani 1 1 d . . .
C7 C 0.2029(2) 0.34421(9) 0.39914(19) 0.0341(5) Uani 1 1 d . . .
C8 C 0.1478(2) 0.30177(9) 0.3233(2) 0.0393(6) Uani 1 1 d . . .
H8 H 0.1067 0.2744 0.3439 0.047 Uiso 1 1 calc R . .
C9 C 0.1514(2) 0.29859(9) 0.2195(2) 0.0396(6) Uani 1 1 d . . .
H9 H 0.1129 0.2695 0.1690 0.047 Uiso 1 1 calc R . .
C10 C 0.2116(2) 0.33804(10) 0.1892(2) 0.0379(5) Uani 1 1 d . . .
H10 H 0.2142 0.3357 0.1176 0.045 Uiso 1 1 calc R . .
C11 C 0.26844(18) 0.38111(9) 0.26182(18) 0.0300(5) Uani 1 1 d . . .
C12 C 0.1978(3) 0.34486(12) 0.5128(2) 0.0540(8) Uani 1 1 d . . .
H12 H 0.2356 0.3795 0.5528 0.065 Uiso 1 1 calc R . .
C13 C 0.2645(3) 0.29577(18) 0.5844(3) 0.0853(14) Uani 1 1 d . . .
H13A H 0.2290 0.2614 0.5465 0.128 Uiso 1 1 calc R . .
H13B H 0.2620 0.2973 0.6585 0.128 Uiso 1 1 calc R . .
H13C H 0.3450 0.2973 0.5941 0.128 Uiso 1 1 calc R . .
C14 C 0.0735(3) 0.34404(13) 0.5025(3) 0.0602(8) Uani 1 1 d . . .
H14A H 0.0300 0.3746 0.4543 0.090 Uiso 1 1 calc R . .
H14B H 0.0741 0.3480 0.5776 0.090 Uiso 1 1 calc R . .
H14C H 0.0369 0.3090 0.4691 0.090 Uiso 1 1 calc R . .
C15 C 0.3312(2) 0.42506(10) 0.2263(2) 0.0372(5) Uani 1 1 d . . .
H15 H 0.3908 0.4416 0.2967 0.045 Uiso 1 1 calc R . .
C16 C 0.2479(3) 0.47103(12) 0.1621(2) 0.0471(7) Uani 1 1 d D . .
C17 C 0.3942(3) 0.40365(15) 0.1569(3) 0.0670(9) Uani 1 1 d . . .
H17A H 0.4430 0.3723 0.1958 0.100 Uiso 1 1 calc R . .
H17B H 0.4425 0.4330 0.1479 0.100 Uiso 1 1 calc R . .
H17C H 0.3375 0.3919 0.0825 0.100 Uiso 1 1 calc R . .
C18 C 0.69765(18) 0.36095(8) 0.84554(16) 0.0247(4) Uani 1 1 d . . .
C19 C 0.63665(19) 0.34579(9) 0.90988(18) 0.0293(4) Uani 1 1 d . . .
C20 C 0.6973(2) 0.32146(10) 1.01548(19) 0.0351(5) Uani 1 1 d . . .
H20 H 0.6565 0.3106 1.0588 0.042 Uiso 1 1 calc R . .
C21 C 0.8148(2) 0.31283(10) 1.05822(19) 0.0386(6) Uani 1 1 d . . .
H21 H 0.8543 0.2958 1.1298 0.046 Uiso 1 1 calc R . .
C22 C 0.8743(2) 0.32903(9) 0.99640(19) 0.0350(5) Uani 1 1 d . . .
H22 H 0.9556 0.3238 1.0267 0.042 Uiso 1 1 calc R . .
C23 C 0.81770(19) 0.35310(9) 0.88965(17) 0.0280(4) Uani 1 1 d . . .
C24 C 0.5099(2) 0.36009(11) 0.8714(2) 0.0399(6) Uani 1 1 d . . .
H24 H 0.4749 0.3626 0.7872 0.048 Uiso 1 1 calc R . .
C25 C 0.4407(3) 0.31741(14) 0.9042(3) 0.0572(8) Uani 1 1 d . . .
H25A H 0.4508 0.2810 0.8773 0.086 Uiso 1 1 calc R . .
H25B H 0.3587 0.3274 0.8700 0.086 Uiso 1 1 calc R . .
H25C H 0.4685 0.3166 0.9865 0.086 Uiso 1 1 calc R . .
C26 C 0.5007(3) 0.41709(13) 0.9175(3) 0.0572(8) Uani 1 1 d . . .
H26A H 0.5346 0.4159 1.0001 0.086 Uiso 1 1 calc R . .
H26B H 0.4193 0.4278 0.8892 0.086 Uiso 1 1 calc R . .
H26C H 0.5425 0.4441 0.8926 0.086 Uiso 1 1 calc R . .
C27 C 0.8895(2) 0.37103(10) 0.8277(2) 0.0372(5) Uani 1 1 d . . .
H27 H 0.8364 0.3871 0.7536 0.045 Uiso 1 1 calc R . .
C28 C 0.9542(3) 0.32225(14) 0.8049(3) 0.0568(8) Uani 1 1 d . . .
H28A H 1.0098 0.3072 0.8768 0.085 Uiso 1 1 calc R . .
H28B H 0.9953 0.3350 0.7603 0.085 Uiso 1 1 calc R . .
H28C H 0.8987 0.2936 0.7631 0.085 Uiso 1 1 calc R . .
C29 C 0.9770(3) 0.41560(12) 0.8950(3) 0.0534(7) Uani 1 1 d . . .
H29A H 0.9361 0.4463 0.9111 0.080 Uiso 1 1 calc R . .
H29B H 1.0178 0.4290 0.8507 0.080 Uiso 1 1 calc R . .
H29C H 1.0328 0.3999 0.9661 0.080 Uiso 1 1 calc R . .
C30 C 0.7576(3) 0.33902(12) 0.4954(3) 0.0606(8) Uani 1 1 d . . .
H30A H 0.7174 0.3278 0.5426 0.073 Uiso 1 1 calc R . .
H30B H 0.8399 0.3282 0.5342 0.073 Uiso 1 1 calc R . .
C31 C 0.7046(5) 0.31334(15) 0.3852(3) 0.0908(14) Uani 1 1 d . . .
H31A H 0.6199 0.3102 0.3597 0.109 Uiso 1 1 calc R . .
H31B H 0.7372 0.2762 0.3862 0.109 Uiso 1 1 calc R . .
C32 C 0.7333(4) 0.35130(16) 0.3109(3) 0.0771(11) Uani 1 1 d . . .
H32A H 0.6701 0.3522 0.2341 0.092 Uiso 1 1 calc R . .
H32B H 0.8055 0.3398 0.3058 0.092 Uiso 1 1 calc R . .
C33 C 0.7476(4) 0.40660(13) 0.3674(3) 0.0692(10) Uani 1 1 d . . .
H33A H 0.8213 0.4238 0.3760 0.083 Uiso 1 1 calc R . .
H33B H 0.6833 0.4314 0.3220 0.083 Uiso 1 1 calc R . .
C34 C 1.0307(2) 0.55484(11) 0.7714(2) 0.0460(6) Uani 1 1 d . . .
H34 H 0.9885 0.5842 0.7845 0.055 Uiso 1 1 calc R . .
C35 C 1.1413(2) 0.54261(11) 0.8501(2) 0.0434(6) Uani 1 1 d . . .
H35 H 1.1752 0.5639 0.9172 0.052 Uiso 1 1 calc R . .
C36 C 1.2022(2) 0.49979(11) 0.8317(2) 0.0468(6) Uani 1 1 d . . .
H36 H 1.2779 0.4916 0.8862 0.056 Uiso 1 1 calc R . .
C37 C 1.1539(3) 0.46877(12) 0.7343(3) 0.0498(7) Uani 1 1 d . . .
H37 H 1.1962 0.4393 0.7216 0.060 Uiso 1 1 calc R . .
C38 C 1.0432(3) 0.48083(12) 0.6552(2) 0.0512(7) Uani 1 1 d . . .
H38 H 1.0092 0.4596 0.5882 0.061 Uiso 1 1 calc R . .
C39 C 0.9824(2) 0.52402(11) 0.6742(2) 0.0452(6) Uani 1 1 d . . .
H39 H 0.9068 0.5324 0.6197 0.054 Uiso 1 1 calc R . .
H1A H 0.3799(13) 0.4875(8) 0.6154(19) 0.026(6) Uiso 1 1 d D . .
H1B H 0.4971(15) 0.4617(9) 0.6836(9) 0.031(6) Uiso 1 1 d D . .
H16A H 0.203(3) 0.4588(13) 0.0923(12) 0.070(10) Uiso 1 1 d D . .
H16B H 0.200(2) 0.4807(12) 0.194(2) 0.048(9) Uiso 1 1 d D . .
H16C H 0.279(3) 0.5031(7) 0.154(3) 0.062(9) Uiso 1 1 d D . .

loop_
_atom_site_aniso_label
_atom_site_aniso_U_11
_atom_site_aniso_U_22
_atom_site_aniso_U_33
_atom_site_aniso_U_23
_atom_site_aniso_U_13
_atom_site_aniso_U_12
Ba1 0.02703(7) 0.02104(6) 0.02122(6) 0.00261(5) 0.00806(5) 0.00013(5)
O1 0.0758(14) 0.0385(10) 0.0435(10) -0.0060(8) 0.0361(10) 0.0045(9)
N1 0.0264(9) 0.0209(8) 0.0227(8) 0.0004(6) 0.0067(7) -0.0023(6)
N2 0.0277(9) 0.0222(8) 0.0170(8) 0.0037(6) 0.0067(7) 0.0015(7)
C1 0.0275(11) 0.0262(10) 0.0213(10) 0.0009(8) 0.0083(8) 0.0029(8)
C2 0.0251(10) 0.0232(9) 0.0214(9) 0.0032(7) 0.0091(8) -0.0024(7)
C3 0.0276(10) 0.0237(9) 0.0194(9) 0.0008(7) 0.0069(8) -0.0001(8)
C4 0.0263(10) 0.0247(9) 0.0216(10) 0.0014(7) 0.0103(8) -0.0002(8)
C5 0.0365(12) 0.0231(10) 0.0280(11) 0.0017(8) 0.0076(9) 0.0026(8)
C6 0.0267(11) 0.0237(10) 0.0254(10) 0.0016(8) 0.0035(8) 0.0020(8)
C7 0.0318(12) 0.0299(11) 0.0314(12) 0.0044(9) 0.0040(9) -0.0066(9)
C8 0.0349(13) 0.0266(11) 0.0437(14) 0.0024(10) 0.0039(10) -0.0066(9)
C9 0.0334(13) 0.0263(11) 0.0439(14) -0.0082(10) 0.0011(10) -0.0019(9)
C10 0.0339(13) 0.0372(12) 0.0349(13) -0.0083(10) 0.0069(10) 0.0015(10)
C11 0.0252(11) 0.0291(11) 0.0296(11) -0.0033(8) 0.0053(9) 0.0007(8)
C12 0.0657(19) 0.0537(17) 0.0394(15) 0.0013(12) 0.0188(13) -0.0325(14)
C13 0.0473(19) 0.130(3) 0.062(2) 0.054(2) 0.0064(16) -0.021(2)
C14 0.084(2) 0.0473(17) 0.0608(19) 0.0021(14) 0.0411(18) -0.0055(15)
C15 0.0375(13) 0.0440(13) 0.0307(12) -0.0097(10) 0.0148(10) -0.0097(10)
C16 0.0559(18) 0.0447(16) 0.0299(13) -0.0003(11) 0.0072(12) -0.0149(13)
C17 0.074(2) 0.077(2) 0.070(2) -0.0236(18) 0.0504(19) -0.0191(18)
C18 0.0308(11) 0.0209(9) 0.0179(9) 0.0012(7) 0.0057(8) 0.0016(8)
C19 0.0339(12) 0.0287(10) 0.0240(10) 0.0037(8) 0.0110(9) 0.0004(8)
C20 0.0443(14) 0.0363(12) 0.0242(11) 0.0066(9) 0.0139(10) -0.0004(10)
C21 0.0460(14) 0.0380(13) 0.0220(11) 0.0088(9) 0.0043(10) 0.0027(10)
C22 0.0325(12) 0.0344(12) 0.0276(11) 0.0061(9) 0.0022(9) 0.0045(9)
C23 0.0316(12) 0.0263(10) 0.0228(10) 0.0017(8) 0.0081(9) 0.0037(8)
C24 0.0362(13) 0.0533(15) 0.0334(13) 0.0130(11) 0.0178(10) 0.0059(11)
C25 0.0430(16) 0.081(2) 0.0521(17) 0.0217(16) 0.0244(13) 0.0001(15)
C26 0.0592(19) 0.065(2) 0.0551(18) 0.0090(15) 0.0314(15) 0.0234(15)
C27 0.0310(12) 0.0465(14) 0.0338(12) 0.0103(10) 0.0131(10) 0.0095(10)
C28 0.0535(18) 0.068(2) 0.0539(18) -0.0043(15) 0.0276(15) 0.0142(15)
C29 0.0472(17) 0.0471(16) 0.0678(19) 0.0091(14) 0.0257(15) -0.0065(12)
C30 0.098(3) 0.0451(16) 0.0556(18) 0.0046(14) 0.0483(18) 0.0076(16)
C31 0.151(4) 0.0462(19) 0.055(2) -0.0109(16) 0.024(2) -0.013(2)
C32 0.109(3) 0.086(3) 0.0407(17) -0.0034(17) 0.0352(19) 0.028(2)
C33 0.112(3) 0.0499(18) 0.077(2) 0.0120(16) 0.069(2) 0.0124(18)
C34 0.0496(16) 0.0412(14) 0.0502(16) 0.0048(12) 0.0238(13) 0.0146(12)
C35 0.0480(15) 0.0392(14) 0.0421(14) -0.0008(11) 0.0177(12) 0.0023(11)
C36 0.0399(15) 0.0467(15) 0.0514(16) 0.0046(12) 0.0165(12) 0.0080(11)
C37 0.0594(18) 0.0436(15) 0.0536(17) 0.0009(13) 0.0305(15) 0.0105(13)
C38 0.066(2) 0.0480(15) 0.0390(15) -0.0006(12) 0.0207(14) -0.0028(14)
C39 0.0417(15) 0.0459(15) 0.0441(15) 0.0097(12) 0.0139(12) 0.0001(11)

loop_
_atom_type_symbol
_atom_type_description
_atom_type_scat_dispersion_real
_atom_type_scat_dispersion_imag
_atom_type_scat_source
C C 0.0033 0.0016 'International Tables Vol C Tables 4.2.6.8 and 6.1.1.4'
H H 0.0000 0.0000 'International Tables Vol C Tables 4.2.6.8 and 6.1.1.4'
N N 0.0061 0.0033 'International Tables Vol C Tables 4.2.6.8 and 6.1.1.4'
O O 0.0106 0.0060 'International Tables Vol C Tables 4.2.6.8 and 6.1.1.4'
Ba Ba -0.3244 2.2819 'International Tables Vol C Tables 4.2.6.8 and 6.1.1.4'

loop_
_geom_angle_atom_site_label_1
_geom_angle_atom_site_label_2
_geom_angle_atom_site_label_3
_geom_angle
_geom_angle_site_symmetry_1
_geom_angle_site_symmetry_3
_geom_angle_publ_flag
N1 Ba1 O1 112.09(6) 3_666 . ?
N1 Ba1 N2 144.98(5) 3_666 . ?
O1 Ba1 N2 100.55(5) . . ?
N1 Ba1 H1B 103.7(5) 3_666 . ?
O1 Ba1 H1B 140.2(5) . . ?
N2 Ba1 H1B 51.7(4) . . ?
N1 Ba1 C1 98.87(6) 3_666 . ?
O1 Ba1 C1 133.73(6) . . ?
N2 Ba1 C1 64.55(5) . . ?
H1B Ba1 C1 17.68(7) . . ?
N1 Ba1 C1 49.03(5) 3_666 3_666 ?
O1 Ba1 C1 86.49(6) . 3_666 ?
N2 Ba1 C1 149.58(5) . 3_666 ?
H1B Ba1 C1 105.2(2) . 3_666 ?
C1 Ba1 C1 89.12(6) . 3_666 ?
N1 Ba1 C2 25.38(5) 3_666 3_666 ?
O1 Ba1 C2 107.37(5) . 3_666 ?
N2 Ba1 C2 149.02(5) . 3_666 ?
H1B Ba1 C2 97.4(4) . 3_666 ?
C1 Ba1 C2 86.17(5) . 3_666 ?
C1 Ba1 C2 26.33(5) 3_666 3_666 ?
N1 Ba1 C16 70.74(6) 3_666 3_666 ?
O1 Ba1 C16 140.24(8) . 3_666 ?
N2 Ba1 C16 76.16(6) . 3_666 ?
H1B Ba1 C16 67.9(3) . 3_666 ?
C1 Ba1 C16 81.40(7) . 3_666 ?
C1 Ba1 C16 116.58(6) 3_666 3_666 ?
C2 Ba1 C16 90.29(6) 3_666 3_666 ?
N1 Ba1 H16C 77.49(10) 3_666 . ?
O1 Ba1 H16C 84.6(3) . . ?
N2 Ba1 H16C 119.24(11) . . ?
H1B Ba1 H16C 86.7(3) . . ?
C1 Ba1 H16C 69.0(3) . . ?
C1 Ba1 H16C 31.33(7) 3_666 . ?
C2 Ba1 H16C 52.23(11) 3_666 . ?
C16 Ba1 H16C 132.2(3) 3_666 . ?
N1 Ba1 H16B 85.8(3) 3_666 . ?
O1 Ba1 H16B 91.41(13) . . ?
N2 Ba1 H16B 106.4(2) . . ?
H1B Ba1 H16B 74.08(14) . . ?
C1 Ba1 H16B 56.49(11) . . ?
C1 Ba1 H16B 43.5(3) 3_666 . ?
C2 Ba1 H16B 60.5(3) 3_666 . ?
C16 Ba1 H16B 127.90(15) 3_666 . ?
H16C Ba1 H16B 13.6(3) . . ?
N1 Ba1 H1B 103.7(5) 3_666 . ?
O1 Ba1 H1B 140.2(5) . . ?
N2 Ba1 H1B 51.7(4) . . ?
H1B Ba1 H1B 0.0(10) . . ?
C1 Ba1 H1B 17.68(7) . . ?
C1 Ba1 H1B 105.2(2) 3_666 . ?
C2 Ba1 H1B 97.4(4) 3_666 . ?
C16 Ba1 H1B 67.9(3) 3_666 . ?
H16C Ba1 H1B 86.7(3) . . ?
H16B Ba1 H1B 74.08(14) . . ?
C30 O1 C33 107.5(2) . . ?
C30 O1 Ba1 120.33(16) . . ?
C33 O1 Ba1 128.53(17) . . ?
C2 N1 C6 120.36(17) . . ?
C2 N1 Ba1 97.82(11) . 3_666 ?
C6 N1 Ba1 134.67(13) . 3_666 ?
C4 N2 C18 117.85(16) . . ?
C4 N2 Ba1 91.64(11) . . ?
C18 N2 Ba1 141.78(13) . . ?
C2 C1 Ba1 83.28(12) . . ?
C2 C1 Ba1 83.08(12) . 3_666 ?
Ba1 C1 Ba1 90.88(6) . 3_666 ?
C2 C1 H1A 115.1(15) . . ?
Ba1 C1 H1A 150.7(15) . . ?
Ba1 C1 H1A 70.4(15) 3_666 . ?
C2 C1 H1B 116.8(15) . . ?
Ba1 C1 H1B 71.1(16) . . ?
Ba1 C1 H1B 150.2(16) 3_666 . ?
H1A C1 H1B 115(2) . . ?
N1 C2 C1 117.23(18) . . ?
N1 C2 C3 119.44(18) . . ?
C1 C2 C3 123.18(18) . . ?
C4 C3 C2 128.46(19) . . ?
C4 C3 H3 115.8 . . ?
C2 C3 H3 115.8 . . ?
N2 C4 C3 123.93(18) . . ?
N2 C4 C5 119.81(18) . . ?
C3 C4 C5 116.24(18) . . ?
C4 C5 H5A 109.5 . . ?
C4 C5 H5B 109.5 . . ?
H5A C5 H5B 109.5 . . ?
C4 C5 H5C 109.5 . . ?
H5A C5 H5C 109.5 . . ?
H5B C5 H5C 109.5 . . ?
C11 C6 N1 120.59(19) . . ?
C11 C6 C7 119.3(2) . . ?
N1 C6 C7 119.9(2) . . ?
C8 C7 C6 118.9(2) . . ?
C8 C7 C12 119.2(2) . . ?
C6 C7 C12 121.9(2) . . ?
C9 C8 C7 121.7(2) . . ?
C9 C8 H8 119.2 . . ?
C7 C8 H8 119.2 . . ?
C8 C9 C10 119.5(2) . . ?
C8 C9 H9 120.3 . . ?
C10 C9 H9 120.3 . . ?
C9 C10 C11 121.2(2) . . ?
C9 C10 H10 119.4 . . ?
C11 C10 H10 119.4 . . ?
C10 C11 C6 119.4(2) . . ?
C10 C11 C15 120.7(2) . . ?
C6 C11 C15 119.84(19) . . ?
C7 C12 C14 112.3(2) . . ?
C7 C12 C13 110.5(3) . . ?
C14 C12 C13 109.4(2) . . ?
C7 C12 H12 108.2 . . ?
C14 C12 H12 108.2 . . ?
C13 C12 H12 108.2 . . ?
C12 C13 H13A 109.5 . . ?
C12 C13 H13B 109.5 . . ?
H13A C13 H13B 109.5 . . ?
C12 C13 H13C 109.5 . . ?
H13A C13 H13C 109.5 . . ?
H13B C13 H13C 109.5 . . ?
C12 C14 H14A 109.5 . . ?
C12 C14 H14B 109.5 . . ?
H14A C14 H14B 109.5 . . ?
C12 C14 H14C 109.5 . . ?
H14A C14 H14C 109.5 . . ?
H14B C14 H14C 109.5 . . ?
C11 C15 C16 110.3(2) . . ?
C11 C15 C17 114.5(2) . . ?
C16 C15 C17 109.9(2) . . ?
C11 C15 H15 107.3 . . ?
C16 C15 H15 107.3 . . ?
C17 C15 H15 107.3 . . ?
C15 C16 Ba1 86.98(14) . 3_666 ?
C15 C16 H16A 108(2) . . ?
Ba1 C16 H16A 162(2) 3_666 . ?
C15 C16 H16B 112.8(19) . . ?
Ba1 C16 H16B 57.1(19) 3_666 . ?
H16A C16 H16B 107(3) . . ?
C15 C16 H16C 117(2) . . ?
Ba1 C16 H16C 73(2) 3_666 . ?
H16A C16 H16C 107(3) . . ?
H16B C16 H16C 105(3) . . ?
C15 C17 H17A 109.5 . . ?
C15 C17 H17B 109.5 . . ?
H17A C17 H17B 109.5 . . ?
C15 C17 H17C 109.5 . . ?
H17A C17 H17C 109.5 . . ?
H17B C17 H17C 109.5 . . ?
C23 C18 C19 119.79(18) . . ?
C23 C18 N2 121.33(19) . . ?
C19 C18 N2 118.80(19) . . ?
C20 C19 C18 118.8(2) . . ?
C20 C19 C24 119.8(2) . . ?
C18 C19 C24 121.17(19) . . ?
C21 C20 C19 121.6(2) . . ?
C21 C20 H20 119.2 . . ?
C19 C20 H20 119.2 . . ?
C22 C21 C20 119.4(2) . . ?
C22 C21 H21 120.3 . . ?
C20 C21 H21 120.3 . . ?
C21 C22 C23 121.4(2) . . ?
C21 C22 H22 119.3 . . ?
C23 C22 H22 119.3 . . ?
C22 C23 C18 119.0(2) . . ?
C22 C23 C27 118.4(2) . . ?
C18 C23 C27 122.60(18) . . ?
C19 C24 C25 114.1(2) . . ?
C19 C24 C26 108.8(2) . . ?
C25 C24 C26 110.7(2) . . ?
C19 C24 H24 107.6 . . ?
C25 C24 H24 107.6 . . ?
C26 C24 H24 107.6 . . ?
C24 C25 H25A 109.5 . . ?
C24 C25 H25B 109.5 . . ?
H25A C25 H25B 109.5 . . ?
C24 C25 H25C 109.5 . . ?
H25A C25 H25C 109.5 . . ?
H25B C25 H25C 109.5 . . ?
C24 C26 H26A 109.5 . . ?
C24 C26 H26B 109.5 . . ?
H26A C26 H26B 109.5 . . ?
C24 C26 H26C 109.5 . . ?
H26A C26 H26C 109.5 . . ?
H26B C26 H26C 109.5 . . ?
C23 C27 C29 110.7(2) . . ?
C23 C27 C28 111.9(2) . . ?
C29 C27 C28 109.4(2) . . ?
C23 C27 H27 108.3 . . ?
C29 C27 H27 108.3 . . ?
C28 C27 H27 108.3 . . ?
C27 C28 H28A 109.5 . . ?
C27 C28 H28B 109.5 . . ?
H28A C28 H28B 109.5 . . ?
C27 C28 H28C 109.5 . . ?
H28A C28 H28C 109.5 . . ?
H28B C28 H28C 109.5 . . ?
C27 C29 H29A 109.5 . . ?
C27 C29 H29B 109.5 . . ?
H29A C29 H29B 109.5 . . ?
C27 C29 H29C 109.5 . . ?
H29A C29 H29C 109.5 . . ?
H29B C29 H29C 109.5 . . ?
O1 C30 C31 106.1(3) . . ?
O1 C30 H30A 110.5 . . ?
C31 C30 H30A 110.5 . . ?
O1 C30 H30B 110.5 . . ?
C31 C30 H30B 110.5 . . ?
H30A C30 H30B 108.7 . . ?
C30 C31 C32 103.9(3) . . ?
C30 C31 H31A 111.0 . . ?
C32 C31 H31A 111.0 . . ?
C30 C31 H31B 111.0 . . ?
C32 C31 H31B 111.0 . . ?
H31A C31 H31B 109.0 . . ?
C31 C32 C33 104.3(3) . . ?
C31 C32 H32A 110.9 . . ?
C33 C32 H32A 110.9 . . ?
C31 C32 H32B 110.9 . . ?
C33 C32 H32B 110.9 . . ?
H32A C32 H32B 108.9 . . ?
O1 C33 C32 106.6(3) . . ?
O1 C33 H33A 110.4 . . ?
C32 C33 H33A 110.4 . . ?
O1 C33 H33B 110.4 . . ?
C32 C33 H33B 110.4 . . ?
H33A C33 H33B 108.6 . . ?
C39 C34 C35 119.5(2) . . ?
C39 C34 H34 120.3 . . ?
C35 C34 H34 120.3 . . ?
C36 C35 C34 120.3(3) . . ?
C36 C35 H35 119.8 . . ?
C34 C35 H35 119.8 . . ?
C35 C36 C37 120.4(3) . . ?
C35 C36 H36 119.8 . . ?
C37 C36 H36 119.8 . . ?
C36 C37 C38 119.6(3) . . ?
C36 C37 H37 120.2 . . ?
C38 C37 H37 120.2 . . ?
C39 C38 C37 119.8(3) . . ?
C39 C38 H38 120.1 . . ?
C37 C38 H38 120.1 . . ?
C34 C39 C38 120.5(3) . . ?
C34 C39 H39 119.8 . . ?
C38 C39 H39 119.8 . . ?

loop_
_geom_bond_atom_site_label_1
_geom_bond_atom_site_label_2
_geom_bond_distance
_geom_bond_site_symmetry_2
_geom_bond_publ_flag
Ba1 N1 2.6677(16) 3_666 ?
Ba1 O1 2.7369(17) . ?
Ba1 N2 2.7576(16) . ?
Ba1 H1B 2.81(3) . ?
Ba1 C1 2.966(2) . ?
Ba1 C1 3.001(2) 3_666 ?
Ba1 C2 3.1587(19) 3_666 ?
Ba1 C16 3.307(3) 3_666 ?
Ba1 H16C 5.87(3) . ?
Ba1 H16B 6.05(3) . ?
Ba1 H1B 2.81(3) . ?
O1 C30 1.424(3) . ?
O1 C33 1.436(3) . ?
N1 C2 1.367(2) . ?
N1 C6 1.412(3) . ?
N1 Ba1 2.6677(16) 3_666 ?
N2 C4 1.338(3) . ?
N2 C18 1.429(2) . ?
C1 C2 1.411(3) . ?
C1 Ba1 3.001(2) 3_666 ?
C1 H1A 0.901(3) . ?
C1 H1B 0.901(3) . ?
C2 C3 1.458(3) . ?
C3 C4 1.405(3) . ?
C3 H3 0.9500 . ?
C4 C5 1.523(3) . ?
C5 H5A 0.9800 . ?
C5 H5B 0.9800 . ?
C5 H5C 0.9800 . ?
C6 C11 1.411(3) . ?
C6 C7 1.415(3) . ?
C7 C8 1.398(3) . ?
C7 C12 1.511(4) . ?
C8 C9 1.376(4) . ?
C8 H8 0.9500 . ?
C9 C10 1.383(4) . ?
C9 H9 0.9500 . ?
C10 C11 1.394(3) . ?
C10 H10 0.9500 . ?
C11 C15 1.517(3) . ?
C12 C14 1.532(4) . ?
C12 C13 1.534(5) . ?
C12 H12 1.0000 . ?
C13 H13A 0.9800 . ?
C13 H13B 0.9800 . ?
C13 H13C 0.9800 . ?
C14 H14A 0.9800 . ?
C14 H14B 0.9800 . ?
C14 H14C 0.9800 . ?
C15 C16 1.527(4) . ?
C15 C17 1.529(4) . ?
C15 H15 1.0000 . ?
C16 Ba1 3.307(3) 3_666 ?
C16 H16A 0.901(3) . ?
C16 H16B 0.902(3) . ?
C16 H16C 0.901(3) . ?
C17 H17A 0.9800 . ?
C17 H17B 0.9800 . ?
C17 H17C 0.9800 . ?
C18 C23 1.404(3) . ?
C18 C19 1.409(3) . ?
C19 C20 1.398(3) . ?
C19 C24 1.517(3) . ?
C20 C21 1.377(3) . ?
C20 H20 0.9500 . ?
C21 C22 1.375(4) . ?
C21 H21 0.9500 . ?
C22 C23 1.401(3) . ?
C22 H22 0.9500 . ?
C23 C27 1.514(3) . ?
C24 C25 1.532(4) . ?
C24 C26 1.533(4) . ?
C24 H24 1.0000 . ?
C25 H25A 0.9800 . ?
C25 H25B 0.9800 . ?
C25 H25C 0.9800 . ?
C26 H26A 0.9800 . ?
C26 H26B 0.9800 . ?
C26 H26C 0.9800 . ?
C27 C29 1.539(4) . ?
C27 C28 1.541(4) . ?
C27 H27 1.0000 . ?
C28 H28A 0.9800 . ?
C28 H28B 0.9800 . ?
C28 H28C 0.9800 . ?
C29 H29A 0.9800 . ?
C29 H29B 0.9800 . ?
C29 H29C 0.9800 . ?
C30 C31 1.450(4) . ?
C30 H30A 0.9900 . ?
C30 H30B 0.9900 . ?
C31 C32 1.488(5) . ?
C31 H31A 0.9900 . ?
C31 H31B 0.9900 . ?
C32 C33 1.505(5) . ?
C32 H32A 0.9900 . ?
C32 H32B 0.9900 . ?
C33 H33A 0.9900 . ?
C33 H33B 0.9900 . ?
C34 C39 1.377(4) . ?
C34 C35 1.386(4) . ?
C34 H34 0.9500 . ?
C35 C36 1.377(4) . ?
C35 H35 0.9500 . ?
C36 C37 1.381(4) . ?
C36 H36 0.9500 . ?
C37 C38 1.388(4) . ?
C37 H37 0.9500 . ?
C38 C39 1.386(4) . ?
C38 H38 0.9500 . ?
C39 H39 0.9500 . ?

loop_
_geom_torsion_atom_site_label_1
_geom_torsion_atom_site_label_2
_geom_torsion_atom_site_label_3
_geom_torsion_atom_site_label_4
_geom_torsion
_geom_torsion_site_symmetry_1
_geom_torsion_site_symmetry_2
_geom_torsion_site_symmetry_3
_geom_torsion_site_symmetry_4
_geom_torsion_publ_flag
N1 Ba1 O1 C30 170.9(2) 3_666 . . . ?
N2 Ba1 O1 C30 3.9(2) . . . . ?
H1B Ba1 O1 C30 -36.6(3) . . . . ?
C1 Ba1 O1 C30 -60.9(2) . . . . ?
C1 Ba1 O1 C30 -146.3(2) 3_666 . . . ?
C2 Ba1 O1 C30 -162.6(2) 3_666 . . . ?
C16 Ba1 O1 C30 84.9(2) 3_666 . . . ?
H16C Ba1 O1 C30 -114.9(2) . . . . ?
H16B Ba1 O1 C30 -103.1(3) . . . . ?
N1 Ba1 O1 C33 -33.6(3) 3_666 . . . ?
N2 Ba1 O1 C33 159.4(3) . . . . ?
H1B Ba1 O1 C33 118.9(3) . . . . ?
C1 Ba1 O1 C33 94.6(3) . . . . ?
C1 Ba1 O1 C33 9.2(3) 3_666 . . . ?
C2 Ba1 O1 C33 -7.0(3) 3_666 . . . ?
C16 Ba1 O1 C33 -119.6(3) 3_666 . . . ?
H16C Ba1 O1 C33 40.6(3) . . . . ?
H16B Ba1 O1 C33 52.4(4) . . . . ?
N1 Ba1 N2 C4 145.66(12) 3_666 . . . ?
O1 Ba1 N2 C4 -55.55(13) . . . . ?
H1B Ba1 N2 C4 92.5(4) . . . . ?
C1 Ba1 N2 C4 78.09(12) . . . . ?
C1 Ba1 N2 C4 45.65(17) 3_666 . . . ?
C2 Ba1 N2 C4 98.62(14) 3_666 . . . ?
C16 Ba1 N2 C4 165.04(14) 3_666 . . . ?
H16C Ba1 N2 C4 34.2(4) . . . . ?
H16B Ba1 N2 C4 39.1(2) . . . . ?
N1 Ba1 N2 C18 -72.0(2) 3_666 . . . ?
O1 Ba1 N2 C18 86.8(2) . . . . ?
H1B Ba1 N2 C18 -125.1(5) . . . . ?
C1 Ba1 N2 C18 -139.6(2) . . . . ?
C1 Ba1 N2 C18 -171.99(18) 3_666 . . . ?
C2 Ba1 N2 C18 -119.0(2) 3_666 . . . ?
C16 Ba1 N2 C18 -52.6(2) 3_666 . . . ?
H16C Ba1 N2 C18 176.5(4) . . . . ?
H16B Ba1 N2 C18 -178.6(3) . . . . ?
N1 Ba1 C1 C2 131.16(11) 3_666 . . . ?
O1 Ba1 C1 C2 -1.38(15) . . . . ?
N2 Ba1 C1 C2 -81.32(12) . . . . ?
H1B Ba1 C1 C2 -121.3(16) . . . . ?
C1 Ba1 C1 C2 82.92(12) 3_666 . . . ?
C2 Ba1 C1 C2 109.11(11) 3_666 . . . ?
C16 Ba1 C1 C2 -160.02(13) 3_666 . . . ?
H16C Ba1 C1 C2 58.3(2) . . . . ?
H16B Ba1 C1 C2 52.3(3) . . . . ?
N1 Ba1 C1 Ba1 48.23(6) 3_666 . . 3_666 ?
O1 Ba1 C1 Ba1 -84.30(8) . . . 3_666 ?
N2 Ba1 C1 Ba1 -164.24(7) . . . 3_666 ?
H1B Ba1 C1 Ba1 155.7(16) . . . 3_666 ?
C1 Ba1 C1 Ba1 0.0 3_666 . . 3_666 ?
C2 Ba1 C1 Ba1 26.19(5) 3_666 . . 3_666 ?
C16 Ba1 C1 Ba1 117.06(7) 3_666 . . 3_666 ?
H16C Ba1 C1 Ba1 -24.64(18) . . . 3_666 ?
H16B Ba1 C1 Ba1 -30.6(3) . . . 3_666 ?
C6 N1 C2 C1 -167.03(19) . . . . ?
Ba1 N1 C2 C1 38.44(19) 3_666 . . . ?
C6 N1 C2 C3 17.2(3) . . . . ?
Ba1 N1 C2 C3 -137.36(16) 3_666 . . . ?
Ba1 C1 C2 N1 -125.18(17) . . . . ?
Ba1 C1 C2 N1 -33.47(17) 3_666 . . . ?
Ba1 C1 C2 C3 50.45(19) . . . . ?
Ba1 C1 C2 C3 142.16(18) 3_666 . . . ?
N1 C2 C3 C4 -164.4(2) . . . . ?
C1 C2 C3 C4 20.1(3) . . . . ?
C18 N2 C4 C3 162.8(2) . . . . ?
Ba1 N2 C4 C3 -42.4(2) . . . . ?
C18 N2 C4 C5 -19.1(3) . . . . ?
Ba1 N2 C4 C5 135.57(18) . . . . ?
C2 C3 C4 N2 -31.4(3) . . . . ?
C2 C3 C4 C5 150.5(2) . . . . ?
C2 N1 C6 C11 -110.2(2) . . . . ?
Ba1 N1 C6 C11 33.0(3) 3_666 . . . ?
C2 N1 C6 C7 74.6(3) . . . . ?
Ba1 N1 C6 C7 -142.17(17) 3_666 . . . ?
C11 C6 C7 C8 -0.3(3) . . . . ?
N1 C6 C7 C8 174.9(2) . . . . ?
C11 C6 C7 C12 178.3(2) . . . . ?
N1 C6 C7 C12 -6.6(3) . . . . ?
C6 C7 C8 C9 -0.2(4) . . . . ?
C12 C7 C8 C9 -178.8(2) . . . . ?
C7 C8 C9 C10 0.4(4) . . . . ?
C8 C9 C10 C11 -0.2(4) . . . . ?
C9 C10 C11 C6 -0.3(3) . . . . ?
C9 C10 C11 C15 -178.2(2) . . . . ?
N1 C6 C11 C10 -174.6(2) . . . . ?
C7 C6 C11 C10 0.6(3) . . . . ?
N1 C6 C11 C15 3.3(3) . . . . ?
C7 C6 C11 C15 178.5(2) . . . . ?
C8 C7 C12 C14 -55.9(3) . . . . ?
C6 C7 C12 C14 125.5(3) . . . . ?
C8 C7 C12 C13 66.5(3) . . . . ?
C6 C7 C12 C13 -112.0(3) . . . . ?
C10 C11 C15 C16 86.7(3) . . . . ?
C6 C11 C15 C16 -91.2(3) . . . . ?
C10 C11 C15 C17 -37.9(3) . . . . ?
C6 C11 C15 C17 144.2(2) . . . . ?
C11 C15 C16 Ba1 94.84(16) . . . 3_666 ?
C17 C15 C16 Ba1 -137.94(19) . . . 3_666 ?
C4 N2 C18 C23 107.5(2) . . . . ?
Ba1 N2 C18 C23 -28.8(3) . . . . ?
C4 N2 C18 C19 -75.8(2) . . . . ?
Ba1 N2 C18 C19 147.85(17) . . . . ?
C23 C18 C19 C20 -2.1(3) . . . . ?
N2 C18 C19 C20 -178.78(19) . . . . ?
C23 C18 C19 C24 172.3(2) . . . . ?
N2 C18 C19 C24 -4.4(3) . . . . ?
C18 C19 C20 C21 1.0(3) . . . . ?
C24 C19 C20 C21 -173.5(2) . . . . ?
C19 C20 C21 C22 0.7(4) . . . . ?
C20 C21 C22 C23 -1.4(4) . . . . ?
C21 C22 C23 C18 0.3(3) . . . . ?
C21 C22 C23 C27 178.7(2) . . . . ?
C19 C18 C23 C22 1.5(3) . . . . ?
N2 C18 C23 C22 178.09(19) . . . . ?
C19 C18 C23 C27 -176.9(2) . . . . ?
N2 C18 C23 C27 -0.2(3) . . . . ?
C20 C19 C24 C25 -38.6(3) . . . . ?
C18 C19 C24 C25 147.0(2) . . . . ?
C20 C19 C24 C26 85.6(3) . . . . ?
C18 C19 C24 C26 -88.8(3) . . . . ?
C22 C23 C27 C29 -61.6(3) . . . . ?
C18 C23 C27 C29 116.7(2) . . . . ?
C22 C23 C27 C28 60.6(3) . . . . ?
C18 C23 C27 C28 -121.0(2) . . . . ?
C33 O1 C30 C31 -29.4(4) . . . . ?
Ba1 O1 C30 C31 130.8(3) . . . . ?
O1 C30 C31 C32 34.9(4) . . . . ?
C30 C31 C32 C33 -26.9(5) . . . . ?
C30 O1 C33 C32 11.6(4) . . . . ?
Ba1 O1 C33 C32 -146.3(2) . . . . ?
C31 C32 C33 O1 9.7(4) . . . . ?
C39 C34 C35 C36 -0.4(4) . . . . ?
C34 C35 C36 C37 0.3(4) . . . . ?
C35 C36 C37 C38 -0.3(4) . . . . ?
C36 C37 C38 C39 0.4(4) . . . . ?
C35 C34 C39 C38 0.5(4) . . . . ?
C37 C38 C39 C34 -0.5(4) . . . . ?
